data_7238263
loop_
_publ_author_name
'Chen, Shuo-ping'
'Zhang, Yu-qin'
'Hu, Le'
'He, Hong-zhen'
'Yuan, Liang-jie'

_publ_section_title
;
 Hydrogen-bonded assembly of aminophosphonic anions: different 1D, 2D and
 3D supramolecular architectures
;
_journal_issue 10
_journal_name_full CrystEngComm
_journal_page_first 3327
_journal_paper_doi 10.1039/c003756g
_journal_volume 12
_journal_year 2010
_chemical_formula_sum 'C2 H11 N O7 P2'
_chemical_formula_weight 223.06
_space_group_IT_number 14
_space_group_name_Hall '-P 2ybc'
_space_group_name_H-M_alt 'P 1 21/c 1'
_symmetry_cell_setting monoclinic
_symmetry_space_group_name_H-M 'P 1 21/c 1'
_atom_sites_solution_hydrogens geom
_atom_sites_solution_primary direct
_atom_sites_solution_secondary difmap
_audit_creation_method SHELXL-97
_cell_angle_alpha 90.00
_cell_angle_beta 97.7050(10)
_cell_angle_gamma 90.00
_cell_formula_units_Z 4
_cell_length_a 7.3372(6)
_cell_length_b 10.6553(8)
_cell_length_c 10.6128(8)
_cell_measurement_reflns_used 3640
_cell_measurement_temperature 273(2)
_cell_measurement_theta_max 0.00
_cell_measurement_theta_min 0.00
_cell_volume 822.22(11)
_computing_cell_refinement 'Bruker SMART'
_computing_data_collection 'Bruker SMART'
_computing_data_reduction 'Bruker SAINT'
_computing_molecular_graphics 'Bruker SHELXTL'
_computing_publication_material 'Bruker SHELXTL'
_computing_structure_refinement 'SHELXL-97 (Sheldrick, 1997)'
_computing_structure_solution 'SHELXS-97 (Sheldrick, 1990)'
_diffrn_ambient_temperature 273(2)
_diffrn_measured_fraction_theta_full 0.996
_diffrn_measured_fraction_theta_max 0.996
_diffrn_measurement_device_type 'CCD area detector'
_diffrn_measurement_method 'phi and omega scans'
_diffrn_radiation_monochromator graphite
_diffrn_radiation_source 'fine-focus sealed tube'
_diffrn_radiation_type MoK\a
_diffrn_radiation_wavelength 0.71073
_diffrn_reflns_av_R_equivalents 0.0152
_diffrn_reflns_av_sigmaI/netI 0.0153
_diffrn_reflns_limit_h_max 9
_diffrn_reflns_limit_h_min -9
_diffrn_reflns_limit_k_max 14
_diffrn_reflns_limit_k_min -9
_diffrn_reflns_limit_l_max 11
_diffrn_reflns_limit_l_min -13
_diffrn_reflns_number 5340
_diffrn_reflns_theta_full 28.00
_diffrn_reflns_theta_max 28.00
_diffrn_reflns_theta_min 2.72
_exptl_absorpt_coefficient_mu 0.534
_exptl_absorpt_correction_T_max 0.9101
_exptl_absorpt_correction_T_min 0.8311
_exptl_absorpt_correction_type multi-scan
_exptl_absorpt_process_details SADABS
_exptl_crystal_colour colorless
_exptl_crystal_density_diffrn 1.802
_exptl_crystal_density_method 'not measured'
_exptl_crystal_description block
_exptl_crystal_F_000 464
_exptl_crystal_size_max 0.36
_exptl_crystal_size_mid 0.27
_exptl_crystal_size_min 0.18
_refine_diff_density_max 0.397
_refine_diff_density_min -0.549
_refine_diff_density_rms 0.072
_refine_ls_extinction_coef 0.024(2)
_refine_ls_extinction_expression Fc^*^=kFc[1+0.001xFc^2^\l^3^/sin(2\q)]^-1/4^
_refine_ls_extinction_method SHELXL
_refine_ls_goodness_of_fit_ref 1.066
_refine_ls_hydrogen_treatment mixed
_refine_ls_matrix_type full
_refine_ls_number_parameters 158
_refine_ls_number_reflns 1972
_refine_ls_number_restraints 0
_refine_ls_restrained_S_all 1.066
_refine_ls_R_factor_all 0.0331
_refine_ls_R_factor_gt 0.0309
_refine_ls_shift/su_max 0.010
_refine_ls_shift/su_mean 0.000
_refine_ls_structure_factor_coef Fsqd
_refine_ls_weighting_details 'calc w=1/[\s^2^(Fo^2^)+(0.0452P)^2^+0.8063P] where P=(Fo^2^+2Fc^2^)/3'
_refine_ls_weighting_scheme calc
_refine_ls_wR_factor_gt 0.0863
_refine_ls_wR_factor_ref 0.0885
_reflns_number_gt 1837
_reflns_number_total 1972
_reflns_threshold_expression >2sigma(I)
_cod_data_source_file c003756g.txt
_cod_data_source_block 1
_cod_original_sg_symbol_H-M P2(1)/C
_cod_database_code 7238263

loop_
_symmetry_equiv_pos_as_xyz
'x, y, z'
'-x, y+1/2, -z+1/2'
'-x, -y, -z'
'x, -y-1/2, z-1/2'

loop_
_atom_site_label
_atom_site_type_symbol
_atom_site_fract_x
_atom_site_fract_y
_atom_site_fract_z
_atom_site_U_iso_or_equiv
_atom_site_adp_type
_atom_site_occupancy
_atom_site_symmetry_multiplicity
_atom_site_calc_flag
_atom_site_refinement_flags
P1 P 0.78594(5) 0.47061(4) 0.18354(4) 0.01363(14) Uani 1 1 d .
P2 P 1.21301(5) 0.47175(4) 0.26318(4) 0.01382(14) Uani 1 1 d .
O5 O 1.20387(16) 0.37078(12) 0.35945(12) 0.0207(3) Uani 1 1 d .
O2 O 0.75558(17) 0.37256(12) 0.27920(12) 0.0211(3) Uani 1 1 d .
O4 O 1.23163(17) 0.41014(12) 0.13104(12) 0.0211(3) Uani 1 1 d .
O6 O 1.36086(16) 0.56985(12) 0.29438(12) 0.0202(3) Uani 1 1 d .
O3 O 0.80235(17) 0.42564(12) 0.05068(11) 0.0211(3) Uani 1 1 d .
O1 O 0.63603(17) 0.57628(12) 0.17128(13) 0.0210(3) Uani 1 1 d .
N1 N 1.0164(2) 0.66547(13) 0.14934(13) 0.0155(3) Uani 1 1 d .
C1 C 0.9948(2) 0.56112(15) 0.24269(15) 0.0133(3) Uani 1 1 d .
C2 C 0.9672(3) 0.62358(18) 0.36845(17) 0.0213(4) Uani 1 1 d .
O1W O 0.4462(2) 0.70218(17) 0.52445(16) 0.0369(4) Uani 1 1 d .
H4 H 1.103(4) 0.714(3) 0.176(2) 0.032(6) Uiso 1 1 d .
H6 H 0.922(3) 0.720(2) 0.139(2) 0.027(6) Uiso 1 1 d .
H5 H 1.039(3) 0.638(2) 0.072(2) 0.031(6) Uiso 1 1 d .
H3 H 0.862(4) 0.679(3) 0.358(3) 0.040(7) Uiso 1 1 d .
H2 H 0.943(4) 0.568(3) 0.434(3) 0.054(8) Uiso 1 1 d .
H1 H 1.071(4) 0.674(3) 0.404(3) 0.050(8) Uiso 1 1 d .
H7 H 1.228(4) 0.457(3) 0.076(3) 0.053(9) Uiso 1 1 d .
H8 H 0.559(4) 0.569(3) 0.210(3) 0.046(8) Uiso 1 1 d .
H9 H 0.586(5) 0.695(4) 0.560(3) 0.044(10) Uiso 0.75 1 d P
H10 H 0.412(5) 0.798(4) 0.506(3) 0.044(10) Uiso 0.75 1 d P
H11 H 0.373(5) 0.667(4) 0.599(4) 0.044(10) Uiso 0.75 1 d P
H12 H 0.422(5) 0.654(4) 0.433(4) 0.044(10) Uiso 0.75 1 d P

loop_
_atom_site_aniso_label
_atom_site_aniso_U_11
_atom_site_aniso_U_22
_atom_site_aniso_U_33
_atom_site_aniso_U_23
_atom_site_aniso_U_13
_atom_site_aniso_U_12
P1 0.0130(2) 0.0127(2) 0.0154(2) 0.00126(14) 0.00252(15) -0.00030(14)
P2 0.0125(2) 0.0128(2) 0.0161(2) 0.00007(14) 0.00170(15) 0.00020(14)
O5 0.0193(6) 0.0191(6) 0.0232(6) 0.0067(5) 0.0005(5) 0.0009(5)
O2 0.0213(6) 0.0167(6) 0.0263(6) 0.0073(5) 0.0069(5) 0.0001(5)
O4 0.0249(6) 0.0185(6) 0.0204(6) -0.0036(5) 0.0051(5) 0.0018(5)
O6 0.0152(5) 0.0196(6) 0.0261(6) -0.0050(5) 0.0038(4) -0.0038(5)
O3 0.0219(6) 0.0240(6) 0.0172(6) -0.0039(5) 0.0022(5) -0.0006(5)
O1 0.0156(6) 0.0201(6) 0.0285(7) 0.0065(5) 0.0072(5) 0.0044(5)
N1 0.0171(7) 0.0121(6) 0.0179(7) 0.0019(5) 0.0040(5) -0.0004(5)
C1 0.0147(7) 0.0116(7) 0.0139(7) 0.0008(6) 0.0032(5) -0.0005(5)
C2 0.0257(9) 0.0219(8) 0.0167(8) -0.0044(6) 0.0044(6) 0.0029(7)
O1W 0.0359(8) 0.0393(9) 0.0345(8) -0.0002(7) 0.0010(6) 0.0013(7)

loop_
_atom_type_symbol
_atom_type_description
_atom_type_scat_dispersion_real
_atom_type_scat_dispersion_imag
_atom_type_scat_source
C C 0.0033 0.0016 'International Tables Vol C Tables 4.2.6.8 and 6.1.1.4'
H H 0.0000 0.0000 'International Tables Vol C Tables 4.2.6.8 and 6.1.1.4'
N N 0.0061 0.0033 'International Tables Vol C Tables 4.2.6.8 and 6.1.1.4'
O O 0.0106 0.0060 'International Tables Vol C Tables 4.2.6.8 and 6.1.1.4'
P P 0.1023 0.0942 'International Tables Vol C Tables 4.2.6.8 and 6.1.1.4'

loop_
_geom_angle_atom_site_label_1
_geom_angle_atom_site_label_2
_geom_angle_atom_site_label_3
_geom_angle
O2 P1 O3 116.78(8)
O2 P1 O1 113.07(7)
O3 P1 O1 107.07(7)
O2 P1 C1 109.05(7)
O3 P1 C1 108.46(7)
O1 P1 C1 101.20(7)
O5 P2 O6 116.48(7)
O5 P2 O4 109.11(8)
O6 P2 O4 109.81(7)
O5 P2 C1 109.52(7)
O6 P2 C1 104.73(7)
O4 P2 C1 106.72(7)
P2 O4 H7 114(2)
P1 O1 H8 117(2)
C1 N1 H4 112.0(17)
C1 N1 H6 114.3(15)
H4 N1 H6 100(2)
C1 N1 H5 113.8(17)
H4 N1 H5 106(2)
H6 N1 H5 109(2)
N1 C1 C2 106.84(13)
N1 C1 P1 108.44(10)
C2 C1 P1 108.83(11)
N1 C1 P2 106.88(10)
C2 C1 P2 109.59(11)
P1 C1 P2 115.88(9)
C1 C2 H3 111.6(16)
C1 C2 H2 115.1(19)
H3 C2 H2 104(2)
C1 C2 H1 113.3(18)
H3 C2 H1 106(2)
H2 C2 H1 106(2)
H9 O1W H10 109(3)
H9 O1W H11 106(3)
H10 O1W H11 110(3)
H9 O1W H12 109(3)
H10 O1W H12 106(3)
H11 O1W H12 117(3)

loop_
_geom_bond_atom_site_label_1
_geom_bond_atom_site_label_2
_geom_bond_distance
P1 O2 1.4942(12)
P1 O3 1.5092(12)
P1 O1 1.5672(13)
P1 C1 1.8480(16)
P2 O5 1.4915(12)
P2 O6 1.5108(12)
P2 O4 1.5708(13)
P2 C1 1.8502(16)
O4 H7 0.76(3)
O1 H8 0.74(3)
N1 C1 1.512(2)
N1 H4 0.84(3)
N1 H6 0.90(3)
N1 H5 0.90(3)
C1 C2 1.529(2)
C2 H3 0.97(3)
C2 H2 0.95(3)
C2 H1 0.97(3)
O1W H9 1.04(4)
O1W H10 1.06(4)
O1W H11 1.08(4)
O1W H12 1.09(4)

loop_
_geom_hbond_atom_site_label_D
_geom_hbond_atom_site_label_H
_geom_hbond_atom_site_label_A
_geom_hbond_distance_DH
_geom_hbond_distance_HA
_geom_hbond_distance_DA
_geom_hbond_angle_DHA
_geom_hbond_site_symmetry_A
N1 H4 O2 0.84(3) 2.01(3) 2.8111(19) 161(2) 2_755
N1 H6 O5 0.90(3) 1.85(3) 2.7142(19) 159(2) 2_755
N1 H5 O3 0.90(3) 1.98(3) 2.8237(19) 154(2) 3_765
O4 H7 O3 0.76(3) 1.83(3) 2.5913(19) 174(3) 3_765
O1 H8 O6 0.74(3) 1.81(3) 2.5486(18) 172(3) 1_455
O1W H9 O5 1.04(4) 1.81(4) 2.804(2) 159(3) 3_766
O1W H10 O3 1.06(4) 2.11(4) 3.040(2) 145(3) 2_655
O1W H11 O2 1.08(4) 1.75(4) 2.828(2) 173(3) 3_666
O1W H12 O6 1.09(4) 1.73(4) 2.816(2) 173(3) 1_455

loop_
_geom_torsion_atom_site_label_1
_geom_torsion_atom_site_label_2
_geom_torsion_atom_site_label_3
_geom_torsion_atom_site_label_4
_geom_torsion
O2 P1 C1 N1 -176.16(10)
O3 P1 C1 N1 55.68(12)
O1 P1 C1 N1 -56.76(12)
O2 P1 C1 C2 -60.29(13)
O3 P1 C1 C2 171.55(11)
O1 P1 C1 C2 59.11(12)
O2 P1 C1 P2 63.71(10)
O3 P1 C1 P2 -64.45(10)
O1 P1 C1 P2 -176.89(8)
O5 P2 C1 N1 177.25(10)
O6 P2 C1 N1 51.64(12)
O4 P2 C1 N1 -64.78(12)
O5 P2 C1 C2 61.82(13)
O6 P2 C1 C2 -63.79(13)
O4 P2 C1 C2 179.80(11)
O5 P2 C1 P1 -61.78(11)
O6 P2 C1 P1 172.61(8)
O4 P2 C1 P1 56.19(10)
